data_7055391
loop_
_publ_author_name
'Shen, Fu-Xing'
'Huang, Wei'
'Yamamoto, Takashi'
'Einaga, Yasuaki'
'Wu, Dayu'

_publ_section_title
;
 Preparation of dihydroquinazoline carbohydrazone Fe(ii) complexes for
 spin crossover
;
_journal_issue 5
_journal_name_full 'New J. Chem.'
_journal_page_first 4534
_journal_paper_doi 10.1039/C5NJ03095A
_journal_volume 40
_journal_year 2016
_chemical_formula_moiety 'C38 H30 Fe N10 O2, 2(B F4)'
_chemical_formula_sum 'C38 H30 B2 F8 Fe N10 O2'
_chemical_formula_weight 888.19
_space_group_crystal_system triclinic
_space_group_IT_number 2
_space_group_name_Hall '-P 1'
_space_group_name_H-M_alt 'P -1'
_symmetry_space_group_name_Hall '-P 1'
_symmetry_space_group_name_H-M 'P -1'
_atom_sites_solution_hydrogens geom
_audit_creation_method SHELXL-2014/7
_audit_update_record
;
2016-02-20 deposited with the CCDC.
2016-02-29 downloaded from the CCDC.
;
_cell_angle_alpha 73.665(5)
_cell_angle_beta 75.689(5)
_cell_angle_gamma 86.462(5)
_cell_formula_units_Z 2
_cell_length_a 11.893(3)
_cell_length_b 12.353(3)
_cell_length_c 18.068(5)
_cell_measurement_reflns_used 4721
_cell_measurement_temperature 180(2)
_cell_measurement_theta_max 25
_cell_measurement_theta_min 1.74
_cell_volume 2468.2(11)
_computing_cell_refinement 'Bruker SMART'
_computing_data_collection 'Bruker SMART'
_computing_data_reduction 'Bruker SAINT'
_computing_molecular_graphics 'Bruker SHELXTL'
_computing_publication_material 'Bruker SHELXTL'
_computing_structure_refinement 'SHELXL-2014/7 (Sheldrick, 2014)'
_computing_structure_solution 'SHELXL-2014/7 (Sheldrick, 2014)'
_diffrn_ambient_temperature 173(2)
_diffrn_measured_fraction_theta_full 0.983
_diffrn_measured_fraction_theta_max 0.983
_diffrn_measurement_device_type 'Bruker APEX-II CCD'
_diffrn_measurement_method 'phi and omega scans'
_diffrn_radiation_type MoK\a
_diffrn_radiation_wavelength 0.71073
_diffrn_reflns_av_R_equivalents 0.0447
_diffrn_reflns_av_unetI/netI 0.1002
_diffrn_reflns_Laue_measured_fraction_full 0.983
_diffrn_reflns_Laue_measured_fraction_max 0.983
_diffrn_reflns_limit_h_max 13
_diffrn_reflns_limit_h_min -14
_diffrn_reflns_limit_k_max 14
_diffrn_reflns_limit_k_min -13
_diffrn_reflns_limit_l_max 20
_diffrn_reflns_limit_l_min -21
_diffrn_reflns_number 12986
_diffrn_reflns_point_group_measured_fraction_full 0.983
_diffrn_reflns_point_group_measured_fraction_max 0.983
_diffrn_reflns_theta_full 25.000
_diffrn_reflns_theta_max 25.000
_diffrn_reflns_theta_min 1.718
_diffrn_source 'fine-focus sealed tube'
_exptl_absorpt_coefficient_mu 0.375
_exptl_absorpt_correction_T_max 0.945
_exptl_absorpt_correction_T_min 0.924
_exptl_absorpt_correction_type multi-scan
_exptl_absorpt_process_details SADABS
_exptl_crystal_colour 'dark red'
_exptl_crystal_density_diffrn 1.195
_exptl_crystal_description block
_exptl_crystal_F_000 904
_exptl_crystal_size_max 0.210
_exptl_crystal_size_mid 0.190
_exptl_crystal_size_min 0.150
_refine_diff_density_max 1.097
_refine_diff_density_min -0.928
_refine_diff_density_rms 0.126
_refine_ls_extinction_method none
_refine_ls_goodness_of_fit_ref 1.081
_refine_ls_hydrogen_treatment constr
_refine_ls_matrix_type full
_refine_ls_number_parameters 623
_refine_ls_number_reflns 8548
_refine_ls_number_restraints 247
_refine_ls_restrained_S_all 1.139
_refine_ls_R_factor_all 0.1297
_refine_ls_R_factor_gt 0.0962
_refine_ls_shift/su_max 0.000
_refine_ls_shift/su_mean 0.000
_refine_ls_structure_factor_coef Fsqd
_refine_ls_weighting_details 'w=1/[\s^2^(Fo^2^)+(0.2000P)^2^] where P=(Fo^2^+2Fc^2^)/3'
_refine_ls_weighting_scheme calc
_refine_ls_wR_factor_gt 0.2812
_refine_ls_wR_factor_ref 0.3096
_reflns_Friedel_coverage 0.000
_reflns_number_gt 5437
_reflns_number_total 8548
_reflns_threshold_expression 'I > 2\s(I)'
_cod_data_source_file c5nj03095a1.cif
_cod_data_source_block 2-180K
_cod_depositor_comments
;
The following automatic conversions were performed:

'_exptl_absorpt_correction_type' value 'multi-Scan' changed to
'multi-scan' according to
/usr/data/users/saulius/crontab/automatic-downloads/rss-feeds/RSC/lib/dictionaries/cif_core.dic
dictionary named 'cif_core.dic' version 2.4.2 from 2011-04-26.

Automatic conversion script
Id: cif_fix_values 4268 2015-11-12 08:31:59Z antanas 

 Adding full bibliography for 7055389--7055395.cif.
;
_cod_original_cell_volume 2468.1(10)
_cod_database_code 7055391
_shelx_shelxl_version_number 2014/7
_shelx_space_group_comment
;
The symmetry employed for this shelxl refinement is uniquely defined
by the following loop, which should always be used as a source of
symmetry information in preference to the above space-group names.
They are only intended as comments.
;
_shelx_estimated_absorpt_t_min 0.925
_shelx_estimated_absorpt_t_max 0.946

loop_
_space_group_symop_operation_xyz
'x, y, z'
'-x, -y, -z'

loop_
_atom_site_label
_atom_site_type_symbol
_atom_site_fract_x
_atom_site_fract_y
_atom_site_fract_z
_atom_site_U_iso_or_equiv
_atom_site_adp_type
_atom_site_occupancy
_atom_site_site_symmetry_order
_atom_site_calc_flag
_atom_site_refinement_flags_posn
_atom_site_refinement_flags_adp
_atom_site_refinement_flags_occupancy
_atom_site_disorder_assembly
_atom_site_disorder_group
Fe1 Fe 0.19361(6) 0.00353(6) 0.22902(5) 0.0294(3) Uani 1 1 d . . . . .
C3 C 0.0755(8) 0.3044(7) 0.5198(5) 0.070(2) Uani 1 1 d . . . . .
H3 H 0.0759 0.3581 0.5485 0.084 Uiso 1 1 calc R U . . .
C2 C 0.0706(6) 0.1916(7) 0.5569(4) 0.0533(17) Uani 1 1 d . . . . .
H2 H 0.0716 0.1643 0.6114 0.064 Uiso 1 1 calc R U . . .
C1 C 0.0642(6) 0.1200(6) 0.5138(4) 0.0483(16) Uani 1 1 d . . . . .
H1 H 0.0579 0.0417 0.5405 0.058 Uiso 1 1 calc R U . . .
N1 N 0.0659(4) 0.1502(4) 0.4373(3) 0.0371(11) Uani 1 1 d . . . . .
C5 C 0.0720(5) 0.2599(5) 0.4013(3) 0.0355(13) Uani 1 1 d . . . . .
C6 C 0.0698(5) 0.2984(5) 0.3133(4) 0.0366(13) Uani 1 1 d . . . . .
H6 H 0.1343 0.3539 0.2838 0.044 Uiso 1 1 calc R U . . .
C7 C -0.1333(5) 0.2837(5) 0.3173(3) 0.0404(14) Uani 1 1 d . . . . .
C8 C -0.2464(6) 0.3290(6) 0.3313(4) 0.0534(18) Uani 1 1 d . . . . .
H8 H -0.2583 0.4059 0.3309 0.064 Uiso 1 1 calc R U . . .
C9 C -0.3385(5) 0.2576(7) 0.3456(4) 0.0547(19) Uani 1 1 d . . . . .
H9 H -0.4149 0.2869 0.3542 0.066 Uiso 1 1 calc R U . . .
C10 C -0.3239(5) 0.1448(7) 0.3479(4) 0.0524(18) Uani 1 1 d . . . . .
H10 H -0.3896 0.0972 0.3605 0.063 Uiso 1 1 calc R U . . .
C11 C -0.2136(5) 0.1019(6) 0.3320(4) 0.0393(14) Uani 1 1 d . . . . .
H11 H -0.2028 0.0252 0.3316 0.047 Uiso 1 1 calc R U . . .
C12 C -0.1198(4) 0.1704(5) 0.3167(3) 0.0321(12) Uani 1 1 d . . . . .
C13 C -0.0032(4) 0.1287(5) 0.2919(3) 0.0269(11) Uani 1 1 d . . . . .
C14 C 0.2877(5) 0.2014(5) 0.2553(3) 0.0358(13) Uani 1 1 d . . . . .
H14 H 0.2911 0.2659 0.2735 0.043 Uiso 1 1 calc R U . . .
C15 C 0.3899(5) 0.1471(5) 0.2238(3) 0.0326(12) Uani 1 1 d . . . . .
C16 C 0.5020(5) 0.1884(5) 0.2115(4) 0.0407(14) Uani 1 1 d . . . . .
H16 H 0.5130 0.2555 0.2248 0.049 Uiso 1 1 calc R U . . .
C17 C 0.5950(5) 0.1316(6) 0.1803(4) 0.0463(16) Uani 1 1 d . . . . .
H17 H 0.6715 0.1592 0.1711 0.056 Uiso 1 1 calc R U . . .
C18 C 0.5773(5) 0.0333(6) 0.1621(4) 0.0473(16) Uani 1 1 d . . . . .
H18 H 0.6412 -0.0073 0.1401 0.057 Uiso 1 1 calc R U . . .
C19 C 0.4640(5) -0.0047(5) 0.1768(4) 0.0399(14) Uani 1 1 d . . . . .
H19 H 0.4516 -0.0720 0.1642 0.048 Uiso 1 1 calc R U . . .
C22 C 0.5048(6) -0.3216(6) -0.0134(4) 0.0502(17) Uani 1 1 d . . . . .
H22 H 0.5374 -0.3806 -0.0360 0.060 Uiso 1 1 calc R U . . .
C21 C 0.5734(5) -0.2371(5) -0.0136(4) 0.0432(15) Uani 1 1 d . . . . .
H21 H 0.6548 -0.2359 -0.0354 0.052 Uiso 1 1 calc R U . . .
C20 C 0.5193(5) -0.1525(6) 0.0196(4) 0.0476(16) Uani 1 1 d . . . . .
H20 H 0.5668 -0.0940 0.0205 0.057 Uiso 1 1 calc R U . . .
N6 N 0.4078(4) -0.1480(4) 0.0494(3) 0.0386(12) Uani 1 1 d . . . . .
C24 C 0.3431(5) -0.2331(5) 0.0492(3) 0.0327(12) Uani 1 1 d . . . . .
C25 C 0.2130(5) -0.2273(5) 0.0823(4) 0.0352(13) Uani 1 1 d . . . . .
H25 H 0.1862 -0.3009 0.1221 0.042 Uiso 1 1 calc R U . . .
C26 C 0.1440(5) -0.0999(5) -0.0261(3) 0.0362(13) Uani 1 1 d . . . . .
C27 C 0.1125(5) -0.0783(7) -0.0994(4) 0.0496(18) Uani 1 1 d . . . . .
H27 H 0.0925 -0.1385 -0.1170 0.060 Uiso 1 1 calc R U . . .
C28 C 0.1113(5) 0.0328(6) -0.1450(4) 0.0464(16) Uani 1 1 d . . . . .
H28 H 0.0931 0.0471 -0.1952 0.056 Uiso 1 1 calc R U . . .
C29 C 0.1356(5) 0.1235(7) -0.1205(4) 0.0492(17) Uani 1 1 d . . . . .
H29 H 0.1330 0.1988 -0.1524 0.059 Uiso 1 1 calc R U . . .
C30 C 0.1631(5) 0.1010(5) -0.0496(4) 0.0411(14) Uani 1 1 d . . . . .
H30 H 0.1820 0.1623 -0.0327 0.049 Uiso 1 1 calc R U . . .
C31 C 0.1651(4) -0.0076(5) 0.0000(3) 0.0308(12) Uani 1 1 d . . . . .
C32 C 0.1796(4) -0.0277(4) 0.0802(3) 0.0273(12) Uani 1 1 d . . . . .
C33 C 0.2102(5) -0.2410(5) 0.2462(3) 0.0353(13) Uani 1 1 d . . . . .
H33 H 0.2149 -0.3112 0.2337 0.042 Uiso 1 1 calc R U . . .
C34 C 0.2184(5) -0.2325(5) 0.3247(4) 0.0391(14) Uani 1 1 d . . . . .
C35 C 0.2315(6) -0.3248(6) 0.3847(4) 0.0496(16) Uani 1 1 d . . . . .
H35 H 0.2348 -0.3982 0.3773 0.060 Uiso 1 1 calc R U . . .
C36 C 0.2396(7) -0.3109(7) 0.4537(5) 0.067(2) Uani 1 1 d . . . . .
H36 H 0.2496 -0.3745 0.4956 0.080 Uiso 1 1 calc R U . . .
C37 C 0.2335(6) -0.2048(7) 0.4643(4) 0.0571(19) Uani 1 1 d . . . . .
H37 H 0.2376 -0.1936 0.5135 0.069 Uiso 1 1 calc R U . . .
C38 C 0.2211(5) -0.1156(6) 0.4017(4) 0.0460(15) Uani 1 1 d . . . . .
H38 H 0.2162 -0.0419 0.4086 0.055 Uiso 1 1 calc R U . . .
C4 C 0.0800(7) 0.3386(6) 0.4390(5) 0.0571(18) Uani 1 1 d . . . . .
H4 H 0.0886 0.4162 0.4106 0.069 Uiso 1 1 calc R U . . .
N2 N -0.0385(4) 0.3500(4) 0.3014(3) 0.0466(13) Uani 1 1 d . . . . .
H2A H -0.0433 0.4238 0.2839 0.056 Uiso 1 1 calc R U . . .
N3 N 0.0859(4) 0.2017(4) 0.2799(3) 0.0317(10) Uani 1 1 d . . . . .
N4 N 0.1910(3) 0.1590(4) 0.2579(2) 0.0264(9) Uani 1 1 d . . . . .
N5 N 0.3751(3) 0.0482(4) 0.2068(3) 0.0310(10) Uani 1 1 d . . . . .
C23 C 0.3879(5) -0.3201(5) 0.0198(4) 0.0450(15) Uani 1 1 d . . . . .
H23 H 0.3389 -0.3795 0.0221 0.054 Uiso 1 1 calc R U . . .
N7 N 0.1468(4) -0.2055(5) 0.0218(3) 0.0407(12) Uani 1 1 d . . . . .
H7 H 0.1090 -0.2607 0.0164 0.049 Uiso 1 1 calc R U . . .
N8 N 0.1830(4) -0.1373(4) 0.1216(3) 0.0324(11) Uani 1 1 d . . . . .
N9 N 0.1964(3) -0.1488(4) 0.1965(2) 0.0260(9) Uani 1 1 d . . . . .
N10 N 0.2158(4) -0.1274(4) 0.3317(3) 0.0322(11) Uani 1 1 d . . . . .
B1 B 0.3709(7) 0.4946(6) 0.2239(5) 0.073(3) Uani 1 1 d D . . . .
B2 B -0.0867(8) -0.3693(5) 0.2924(5) 0.087(3) Uani 1 1 d D U . . .
F1 F 0.3512(15) 0.4229(10) 0.2972(5) 0.114(4) Uani 0.5771 1 d D U P A 1
F2 F 0.2597(7) 0.5123(8) 0.2060(7) 0.088(3) Uani 0.5771 1 d D U P A 1
F3 F 0.4415(12) 0.4515(16) 0.1676(10) 0.091(4) Uani 0.5771 1 d D U P A 1
F4 F 0.409(2) 0.5985(11) 0.2219(17) 0.080(7) Uani 0.5771 1 d D U P A 1
F5 F 0.0182(8) -0.4190(8) 0.3046(8) 0.112(4) Uani 0.641(8) 1 d D U P B 1
F6 F -0.1617(10) -0.4295(8) 0.3650(6) 0.132(4) Uani 0.641(8) 1 d D U P B 1
F7 F -0.1277(10) -0.3915(7) 0.2360(5) 0.097(3) Uani 0.641(8) 1 d D U P B 1
F8 F -0.0707(10) -0.2575(6) 0.2839(7) 0.087(3) Uani 0.641(8) 1 d D U P B 1
F6A F -0.0041(14) -0.3589(14) 0.2197(8) 0.129(5) Uani 0.359(8) 1 d D U P B 2
F5A F -0.0390(19) -0.4378(13) 0.3490(9) 0.103(5) Uani 0.359(8) 1 d D U P B 2
F7A F -0.1800(14) -0.4225(15) 0.2833(13) 0.133(6) Uani 0.359(8) 1 d D U P B 2
F8A F -0.1308(18) -0.2690(10) 0.3043(12) 0.094(5) Uani 0.359(8) 1 d D U P B 2
O1 O 0.0160(3) 0.0375(3) 0.2763(2) 0.0322(9) Uani 1 1 d . . . . .
O2 O 0.1824(3) 0.0489(3) 0.1101(2) 0.0354(9) Uani 1 1 d . . . . .
F1A F 0.4324(16) 0.4264(13) 0.2793(10) 0.119(5) Uani 0.4229 1 d D U P A 2
F3A F 0.3973(18) 0.446(2) 0.1629(12) 0.092(6) Uani 0.4229 1 d D U P A 2
F2A F 0.2617(12) 0.4920(14) 0.2660(13) 0.124(6) Uani 0.4229 1 d D U P A 2
F4A F 0.420(3) 0.6013(14) 0.204(2) 0.063(5) Uani 0.4229 1 d D U P A 2

loop_
_atom_site_aniso_label
_atom_site_aniso_U_11
_atom_site_aniso_U_22
_atom_site_aniso_U_33
_atom_site_aniso_U_23
_atom_site_aniso_U_13
_atom_site_aniso_U_12
Fe1 0.0210(4) 0.0425(5) 0.0277(5) -0.0187(4) -0.0014(3) 0.0031(3)
C3 0.095(6) 0.070(5) 0.058(5) -0.044(4) -0.009(4) -0.011(4)
C2 0.045(4) 0.081(5) 0.036(4) -0.024(4) -0.003(3) -0.008(3)
C1 0.048(4) 0.050(4) 0.050(4) -0.015(3) -0.015(3) -0.002(3)
N1 0.040(3) 0.036(3) 0.038(3) -0.012(2) -0.011(2) 0.001(2)
C5 0.033(3) 0.041(3) 0.036(3) -0.022(3) -0.002(3) 0.000(2)
C6 0.024(3) 0.039(3) 0.044(3) -0.016(3) 0.002(2) 0.004(2)
C7 0.031(3) 0.060(4) 0.028(3) -0.016(3) -0.002(2) 0.015(3)
C8 0.042(4) 0.070(4) 0.051(4) -0.025(4) -0.011(3) 0.025(3)
C9 0.019(3) 0.097(6) 0.050(4) -0.030(4) -0.003(3) 0.023(3)
C10 0.018(3) 0.089(5) 0.048(4) -0.021(4) -0.001(3) 0.004(3)
C11 0.023(3) 0.063(4) 0.038(3) -0.030(3) -0.001(2) 0.000(3)
C12 0.016(2) 0.060(4) 0.023(3) -0.022(3) 0.002(2) 0.006(2)
C13 0.022(3) 0.042(3) 0.019(3) -0.014(2) -0.003(2) 0.007(2)
C14 0.025(3) 0.045(3) 0.036(3) -0.016(3) 0.001(2) -0.004(2)
C15 0.023(3) 0.052(3) 0.026(3) -0.020(3) 0.002(2) -0.005(2)
C16 0.018(3) 0.057(4) 0.048(4) -0.023(3) 0.001(3) -0.005(3)
C17 0.017(3) 0.074(5) 0.045(4) -0.017(3) -0.001(3) -0.003(3)
C18 0.023(3) 0.075(5) 0.040(4) -0.018(3) 0.001(3) 0.005(3)
C19 0.026(3) 0.057(4) 0.043(4) -0.028(3) -0.005(3) 0.014(3)
C22 0.051(4) 0.053(4) 0.048(4) -0.029(3) -0.003(3) 0.022(3)
C21 0.032(3) 0.052(4) 0.042(4) -0.018(3) -0.004(3) 0.017(3)
C20 0.022(3) 0.065(4) 0.054(4) -0.028(3) 0.005(3) 0.003(3)
N6 0.022(2) 0.048(3) 0.044(3) -0.020(2) 0.004(2) -0.004(2)
C24 0.035(3) 0.039(3) 0.027(3) -0.017(2) -0.004(2) -0.002(2)
C25 0.031(3) 0.041(3) 0.039(3) -0.026(3) 0.001(3) -0.005(2)
C26 0.020(3) 0.062(4) 0.032(3) -0.027(3) -0.001(2) 0.000(3)
C27 0.017(3) 0.096(6) 0.045(4) -0.039(4) -0.001(3) -0.001(3)
C28 0.019(3) 0.089(5) 0.031(3) -0.017(3) -0.007(2) 0.006(3)
C29 0.023(3) 0.090(5) 0.033(3) -0.020(3) -0.001(3) 0.006(3)
C30 0.032(3) 0.056(4) 0.041(4) -0.024(3) -0.010(3) 0.013(3)
C31 0.012(2) 0.054(3) 0.031(3) -0.029(3) 0.004(2) 0.004(2)
C32 0.011(2) 0.037(3) 0.036(3) -0.022(3) 0.001(2) 0.007(2)
C33 0.028(3) 0.040(3) 0.034(3) -0.015(3) 0.006(2) -0.002(2)
C34 0.026(3) 0.052(4) 0.037(3) -0.016(3) 0.001(2) 0.000(3)
C35 0.053(4) 0.058(4) 0.029(3) -0.010(3) 0.001(3) 0.011(3)
C36 0.067(5) 0.072(5) 0.049(5) 0.008(4) -0.019(4) -0.003(4)
C37 0.054(4) 0.090(6) 0.023(3) -0.017(3) 0.001(3) -0.001(4)
C38 0.044(4) 0.064(4) 0.033(3) -0.016(3) -0.009(3) -0.004(3)
C4 0.075(5) 0.045(4) 0.059(5) -0.030(3) -0.012(4) 0.000(3)
N2 0.035(3) 0.038(3) 0.063(4) -0.013(3) -0.007(3) 0.008(2)
N3 0.019(2) 0.036(2) 0.040(3) -0.016(2) -0.0007(19) -0.0008(18)
N4 0.018(2) 0.037(2) 0.024(2) -0.0128(19) 0.0014(18) 0.0006(18)
N5 0.018(2) 0.045(3) 0.031(3) -0.018(2) -0.0001(19) 0.0017(19)
C23 0.042(4) 0.051(4) 0.047(4) -0.027(3) -0.005(3) 0.002(3)
N7 0.027(2) 0.062(3) 0.044(3) -0.037(3) -0.002(2) -0.004(2)
N8 0.023(2) 0.042(3) 0.032(3) -0.020(2) 0.0070(19) -0.0059(19)
N9 0.018(2) 0.036(2) 0.023(2) -0.013(2) 0.0026(17) 0.0004(18)
N10 0.018(2) 0.053(3) 0.019(2) -0.012(2) 0.0101(17) 0.002(2)
B1 0.083(7) 0.042(5) 0.084(8) -0.021(5) 0.003(6) 0.000(5)
B2 0.131(7) 0.048(4) 0.089(6) -0.003(4) -0.062(5) 0.008(5)
F1 0.177(12) 0.093(7) 0.064(6) -0.021(5) 0.006(7) -0.075(8)
F2 0.070(5) 0.068(5) 0.115(8) -0.042(6) 0.025(6) -0.026(4)
F3 0.096(10) 0.065(6) 0.111(7) -0.046(5) -0.003(7) 0.022(7)
F4 0.068(8) 0.054(7) 0.106(16) -0.025(6) 0.008(8) -0.004(5)
F5 0.104(7) 0.077(5) 0.141(9) 0.007(6) -0.048(6) 0.003(5)
F6 0.174(9) 0.102(6) 0.127(7) -0.024(5) -0.051(7) -0.035(6)
F7 0.153(8) 0.065(5) 0.092(6) -0.026(5) -0.057(6) -0.016(5)
F8 0.122(7) 0.070(5) 0.081(6) -0.029(4) -0.035(6) -0.021(5)
F6A 0.140(9) 0.095(8) 0.129(9) -0.004(8) -0.020(8) -0.008(8)
F5A 0.167(11) 0.066(7) 0.086(9) -0.014(7) -0.065(9) 0.042(9)
F7A 0.159(11) 0.102(10) 0.124(11) -0.013(9) -0.028(10) 0.010(9)
F8A 0.164(12) 0.050(7) 0.083(9) -0.027(6) -0.050(9) 0.011(8)
O1 0.0271(19) 0.040(2) 0.035(2) -0.0202(18) -0.0066(17) -0.0004(16)
O2 0.027(2) 0.044(2) 0.037(2) -0.0153(19) -0.0071(17) -0.0002(16)
F1A 0.143(12) 0.070(8) 0.120(10) 0.000(7) -0.020(10) 0.001(9)
F3A 0.103(13) 0.079(8) 0.086(8) -0.032(7) 0.005(9) -0.006(10)
F2A 0.106(10) 0.096(9) 0.147(12) -0.054(10) 0.047(10) -0.039(7)
F4A 0.053(9) 0.057(9) 0.071(12) -0.020(6) -0.001(9) 0.006(7)

loop_
_atom_type_symbol
_atom_type_description
_atom_type_scat_dispersion_real
_atom_type_scat_dispersion_imag
_atom_type_scat_source
C C 0.0033 0.0016 'International Tables Vol C Tables 4.2.6.8 and 6.1.1.4'
H H 0.0000 0.0000 'International Tables Vol C Tables 4.2.6.8 and 6.1.1.4'
B B 0.0013 0.0007 'International Tables Vol C Tables 4.2.6.8 and 6.1.1.4'
F F 0.0171 0.0103 'International Tables Vol C Tables 4.2.6.8 and 6.1.1.4'
Fe Fe 0.3463 0.8444 'International Tables Vol C Tables 4.2.6.8 and 6.1.1.4'
N N 0.0061 0.0033 'International Tables Vol C Tables 4.2.6.8 and 6.1.1.4'
O O 0.0106 0.0060 'International Tables Vol C Tables 4.2.6.8 and 6.1.1.4'

loop_
_geom_angle_atom_site_label_1
_geom_angle_atom_site_label_2
_geom_angle_atom_site_label_3
_geom_angle
O2 Fe1 N9 73.47(16)
O2 Fe1 N4 104.79(16)
N9 Fe1 N4 178.25(16)
O2 Fe1 O1 95.41(14)
N9 Fe1 O1 106.96(14)
N4 Fe1 O1 73.23(14)
O2 Fe1 N10 148.18(17)
N9 Fe1 N10 74.84(17)
N4 Fe1 N10 106.89(17)
O1 Fe1 N10 96.42(15)
O2 Fe1 N5 97.23(16)
N9 Fe1 N5 104.80(16)
N4 Fe1 N5 75.14(16)
O1 Fe1 N5 147.99(16)
N10 Fe1 N5 88.05(17)
C2 C3 C4 118.2(6)
C2 C3 H3 120.9
C4 C3 H3 120.9
C1 C2 C3 117.9(7)
C1 C2 H2 121.0
C3 C2 H2 121.0
N1 C1 C2 125.1(7)
N1 C1 H1 117.4
C2 C1 H1 117.4
C1 N1 C5 116.6(5)
N1 C5 C4 122.8(6)
N1 C5 C6 118.1(5)
C4 C5 C6 119.1(6)
N2 C6 N3 107.4(5)
N2 C6 C5 112.2(5)
N3 C6 C5 110.3(5)
N2 C6 H6 109.0
N3 C6 H6 109.0
C5 C6 H6 109.0
N2 C7 C12 120.1(5)
N2 C7 C8 120.7(6)
C12 C7 C8 119.1(6)
C9 C8 C7 117.7(6)
C9 C8 H8 121.2
C7 C8 H8 121.2
C8 C9 C10 122.4(5)
C8 C9 H9 118.8
C10 C9 H9 118.8
C11 C10 C9 119.7(6)
C11 C10 H10 120.2
C9 C10 H10 120.2
C12 C11 C10 119.6(6)
C12 C11 H11 120.2
C10 C11 H11 120.2
C11 C12 C7 121.4(5)
C11 C12 C13 119.7(5)
C7 C12 C13 118.6(5)
O1 C13 N3 120.8(4)
O1 C13 C12 123.1(5)
N3 C13 C12 115.8(5)
N4 C14 C15 116.6(5)
N4 C14 H14 121.7
C15 C14 H14 121.7
N5 C15 C16 119.8(5)
N5 C15 C14 116.9(5)
C16 C15 C14 123.3(5)
C17 C16 C15 119.4(6)
C17 C16 H16 120.3
C15 C16 H16 120.3
C16 C17 C18 119.5(5)
C16 C17 H17 120.2
C18 C17 H17 120.2
C17 C18 C19 118.6(6)
C17 C18 H18 120.7
C19 C18 H18 120.7
N5 C19 C18 122.5(6)
N5 C19 H19 118.8
C18 C19 H19 118.8
C21 C22 C23 119.0(6)
C21 C22 H22 120.5
C23 C22 H22 120.5
C22 C21 C20 117.3(6)
C22 C21 H21 121.3
C20 C21 H21 121.3
N6 C20 C21 124.5(6)
N6 C20 H20 117.8
C21 C20 H20 117.8
C20 N6 C24 116.5(5)
N6 C24 C23 123.3(5)
N6 C24 C25 116.8(5)
C23 C24 C25 119.9(5)
N7 C25 N8 106.0(4)
N7 C25 C24 113.4(5)
N8 C25 C24 111.8(4)
N7 C25 H25 108.5
N8 C25 H25 108.5
C24 C25 H25 108.5
N7 C26 C31 119.1(5)
N7 C26 C27 122.2(5)
C31 C26 C27 118.6(6)
C28 C27 C26 118.5(6)
C28 C27 H27 120.7
C26 C27 H27 120.7
C29 C28 C27 122.9(6)
C29 C28 H28 118.6
C27 C28 H28 118.6
C30 C29 C28 117.5(7)
C30 C29 H29 121.3
C28 C29 H29 121.3
C29 C30 C31 123.3(6)
C29 C30 H30 118.4
C31 C30 H30 118.4
C30 C31 C26 119.0(5)
C30 C31 C32 121.6(5)
C26 C31 C32 119.2(5)
O2 C32 N8 121.8(5)
O2 C32 C31 122.3(5)
N8 C32 C31 115.8(5)
N9 C33 C34 115.7(5)
N9 C33 H33 122.1
C34 C33 H33 122.1
N10 C34 C35 122.5(6)
N10 C34 C33 115.0(5)
C35 C34 C33 122.5(6)
C36 C35 C34 119.3(7)
C36 C35 H35 120.3
C34 C35 H35 120.3
C35 C36 C37 120.1(7)
C35 C36 H36 120.0
C37 C36 H36 120.0
C38 C37 C36 117.8(6)
C38 C37 H37 121.1
C36 C37 H37 121.1
N10 C38 C37 123.0(7)
N10 C38 H38 118.5
C37 C38 H38 118.5
C5 C4 C3 119.1(7)
C5 C4 H4 120.4
C3 C4 H4 120.4
C7 N2 C6 119.3(5)
C7 N2 H2A 120.3
C6 N2 H2A 120.3
N4 N3 C13 113.4(4)
N4 N3 C6 121.6(4)
C13 N3 C6 121.9(4)
C14 N4 N3 125.9(4)
C14 N4 Fe1 118.2(4)
N3 N4 Fe1 115.8(3)
C19 N5 C15 120.2(5)
C19 N5 Fe1 126.9(4)
C15 N5 Fe1 112.8(3)
C24 C23 C22 119.3(6)
C24 C23 H23 120.3
C22 C23 H23 120.3
C26 N7 C25 119.6(4)
C26 N7 H7 120.2
C25 N7 H7 120.2
C32 N8 N9 112.1(4)
C32 N8 C25 122.1(5)
N9 N8 C25 122.1(5)
C33 N9 N8 125.6(5)
C33 N9 Fe1 118.9(4)
N8 N9 Fe1 115.4(3)
C38 N10 C34 117.2(5)
C38 N10 Fe1 127.3(4)
C34 N10 Fe1 115.4(4)
F1 B1 F3 113.3(11)
F2A B1 F3A 119.3(13)
F1 B1 F4 112.1(13)
F3 B1 F4 112.0(14)
F2A B1 F4A 111.3(15)
F3A B1 F4A 112.9(19)
F1 B1 F2 104.9(9)
F3 B1 F2 107.8(10)
F4 B1 F2 106.1(12)
F2A B1 F1A 104.2(12)
F3A B1 F1A 103.0(13)
F4A B1 F1A 104.2(14)
F7 B2 F8 115.2(7)
F5A B2 F8A 117.6(11)
F5A B2 F7A 110.6(11)
F8A B2 F7A 104.2(11)
F7 B2 F5 117.2(9)
F8 B2 F5 104.2(8)
F5A B2 F6A 106.0(10)
F8A B2 F6A 114.3(10)
F7A B2 F6A 103.3(10)
F7 B2 F6 104.8(8)
F8 B2 F6 115.8(8)
F5 B2 F6 98.9(7)
C13 O1 Fe1 115.9(3)
C32 O2 Fe1 117.0(4)

loop_
_geom_bond_atom_site_label_1
_geom_bond_atom_site_label_2
_geom_bond_distance
Fe1 O2 2.099(4)
Fe1 N9 2.119(4)
Fe1 N4 2.124(4)
Fe1 O1 2.138(4)
Fe1 N10 2.152(5)
Fe1 N5 2.172(4)
C3 C2 1.363(11)
C3 C4 1.389(11)
C3 H3 0.9500
C2 C1 1.349(9)
C2 H2 0.9500
C1 N1 1.322(8)
C1 H1 0.9500
N1 C5 1.326(7)
C5 C4 1.354(8)
C5 C6 1.533(8)
C6 N2 1.439(7)
C6 N3 1.465(7)
C6 H6 1.0000
C7 N2 1.358(8)
C7 C12 1.403(8)
C7 C8 1.416(8)
C8 C9 1.377(10)
C8 H8 0.9500
C9 C10 1.384(10)
C9 H9 0.9500
C10 C11 1.377(8)
C10 H10 0.9500
C11 C12 1.367(8)
C11 H11 0.9500
C12 C13 1.457(7)
C13 O1 1.231(6)
C13 N3 1.370(7)
C14 N4 1.277(7)
C14 C15 1.423(8)
C14 H14 0.9500
C15 N5 1.372(7)
C15 C16 1.401(7)
C16 C17 1.361(8)
C16 H16 0.9500
C17 C18 1.384(9)
C17 H17 0.9500
C18 C19 1.392(8)
C18 H18 0.9500
C19 N5 1.292(7)
C19 H19 0.9500
C22 C21 1.362(9)
C22 C23 1.373(9)
C22 H22 0.9500
C21 C20 1.394(9)
C21 H21 0.9500
C20 N6 1.306(7)
C20 H20 0.9500
N6 C24 1.342(7)
C24 C23 1.352(8)
C24 C25 1.520(8)
C25 N7 1.456(8)
C25 N8 1.462(7)
C25 H25 1.0000
C26 N7 1.351(8)
C26 C31 1.409(8)
C26 C27 1.413(8)
C27 C28 1.389(10)
C27 H27 0.9500
C28 C29 1.385(10)
C28 H28 0.9500
C29 C30 1.349(8)
C29 H29 0.9500
C30 C31 1.391(9)
C30 H30 0.9500
C31 C32 1.451(8)
C32 O2 1.220(6)
C32 N8 1.354(7)
C33 N9 1.266(7)
C33 C34 1.479(8)
C33 H33 0.9500
C34 N10 1.337(8)
C34 C35 1.366(9)
C35 C36 1.332(10)
C35 H35 0.9500
C36 C37 1.372(11)
C36 H36 0.9500
C37 C38 1.370(10)
C37 H37 0.9500
C38 N10 1.330(7)
C38 H38 0.9500
C4 H4 0.9500
N2 H2A 0.8800
N3 N4 1.339(6)
C23 H23 0.9500
N7 H7 0.8800
N8 N9 1.369(6)
B1 F2A 1.331(11)
B1 F1 1.344(10)
B1 F3 1.359(11)
B1 F3A 1.363(13)
B1 F4 1.375(12)
B1 F4A 1.388(12)
B1 F2 1.427(10)
B1 F1A 1.434(12)
B2 F7 1.331(8)
B2 F5A 1.350(8)
B2 F8 1.367(8)
B2 F8A 1.367(9)
B2 F7A 1.389(9)
B2 F5 1.396(8)
B2 F6A 1.411(9)
B2 F6 1.422(8)

loop_
_geom_torsion_atom_site_label_1
_geom_torsion_atom_site_label_2
_geom_torsion_atom_site_label_3
_geom_torsion_atom_site_label_4
_geom_torsion
C4 C3 C2 C1 -3.4(12)
C3 C2 C1 N1 2.2(11)
C2 C1 N1 C5 -1.5(10)
C1 N1 C5 C4 2.2(9)
C1 N1 C5 C6 -177.9(5)
N1 C5 C6 N2 107.6(6)
C4 C5 C6 N2 -72.4(7)
N1 C5 C6 N3 -12.0(7)
C4 C5 C6 N3 167.9(5)
N2 C7 C8 C9 178.8(6)
C12 C7 C8 C9 1.5(9)
C7 C8 C9 C10 1.1(10)
C8 C9 C10 C11 -3.0(10)
C9 C10 C11 C12 2.3(9)
C10 C11 C12 C7 0.3(9)
C10 C11 C12 C13 -173.8(5)
N2 C7 C12 C11 -179.5(6)
C8 C7 C12 C11 -2.2(8)
N2 C7 C12 C13 -5.4(8)
C8 C7 C12 C13 171.9(5)
C11 C12 C13 O1 7.2(8)
C7 C12 C13 O1 -167.1(5)
C11 C12 C13 N3 -178.3(5)
C7 C12 C13 N3 7.4(7)
N4 C14 C15 N5 -6.4(8)
N4 C14 C15 C16 175.0(5)
N5 C15 C16 C17 2.1(9)
C14 C15 C16 C17 -179.4(6)
C15 C16 C17 C18 -0.7(10)
C16 C17 C18 C19 -0.3(10)
C17 C18 C19 N5 -0.1(10)
C23 C22 C21 C20 -0.9(10)
C22 C21 C20 N6 -1.1(10)
C21 C20 N6 C24 1.6(10)
C20 N6 C24 C23 -0.3(9)
C20 N6 C24 C25 -178.8(6)
N6 C24 C25 N7 110.0(6)
C23 C24 C25 N7 -68.6(7)
N6 C24 C25 N8 -9.8(7)
C23 C24 C25 N8 171.6(5)
N7 C26 C27 C28 179.8(5)
C31 C26 C27 C28 4.3(8)
C26 C27 C28 C29 -2.4(8)
C27 C28 C29 C30 1.1(9)
C28 C29 C30 C31 -1.7(9)
C29 C30 C31 C26 3.7(8)
C29 C30 C31 C32 -171.5(5)
N7 C26 C31 C30 179.5(5)
C27 C26 C31 C30 -4.9(7)
N7 C26 C31 C32 -5.2(7)
C27 C26 C31 C32 170.4(5)
C30 C31 C32 O2 5.3(7)
C26 C31 C32 O2 -169.9(5)
C30 C31 C32 N8 -178.4(5)
C26 C31 C32 N8 6.4(7)
N9 C33 C34 N10 -3.1(7)
N9 C33 C34 C35 179.0(5)
N10 C34 C35 C36 1.5(10)
C33 C34 C35 C36 179.3(6)
C34 C35 C36 C37 0.7(11)
C35 C36 C37 C38 -1.2(11)
C36 C37 C38 N10 -0.5(10)
N1 C5 C4 C3 -3.6(11)
C6 C5 C4 C3 176.5(6)
C2 C3 C4 C5 4.1(12)
C12 C7 N2 C6 -23.3(8)
C8 C7 N2 C6 159.5(6)
N3 C6 N2 C7 44.7(7)
C5 C6 N2 C7 -76.6(7)
O1 C13 N3 N4 -6.0(7)
C12 C13 N3 N4 179.4(4)
O1 C13 N3 C6 -166.5(5)
C12 C13 N3 C6 18.9(7)
N2 C6 N3 N4 157.7(5)
C5 C6 N3 N4 -79.7(6)
N2 C6 N3 C13 -43.3(7)
C5 C6 N3 C13 79.3(6)
C15 C14 N4 N3 -174.9(5)
C15 C14 N4 Fe1 7.4(7)
C13 N3 N4 C14 -168.1(5)
C6 N3 N4 C14 -7.5(8)
C13 N3 N4 Fe1 9.6(5)
C6 N3 N4 Fe1 170.2(4)
C18 C19 N5 C15 1.6(9)
C18 C19 N5 Fe1 177.6(4)
C16 C15 N5 C19 -2.5(8)
C14 C15 N5 C19 178.8(5)
C16 C15 N5 Fe1 -179.1(4)
C14 C15 N5 Fe1 2.3(6)
N6 C24 C23 C22 -1.6(10)
C25 C24 C23 C22 176.9(6)
C21 C22 C23 C24 2.1(10)
C31 C26 N7 C25 -23.8(7)
C27 C26 N7 C25 160.7(5)
N8 C25 N7 C26 46.1(6)
C24 C25 N7 C26 -77.0(6)
O2 C32 N8 N9 -3.4(6)
C31 C32 N8 N9 -179.7(4)
O2 C32 N8 C25 -162.1(5)
C31 C32 N8 C25 21.7(6)
N7 C25 N8 C32 -45.8(6)
C24 C25 N8 C32 78.2(6)
N7 C25 N8 N9 157.7(4)
C24 C25 N8 N9 -78.3(6)
C34 C33 N9 N8 -177.8(4)
C34 C33 N9 Fe1 2.4(6)
C32 N8 N9 C33 -174.9(5)
C25 N8 N9 C33 -16.3(7)
C32 N8 N9 Fe1 4.9(5)
C25 N8 N9 Fe1 163.5(4)
C37 C38 N10 C34 2.6(9)
C37 C38 N10 Fe1 178.8(5)
C35 C34 N10 C38 -3.1(8)
C33 C34 N10 C38 179.0(5)
C35 C34 N10 Fe1 -179.8(5)
C33 C34 N10 Fe1 2.3(6)
N3 C13 O1 Fe1 -0.7(6)
C12 C13 O1 Fe1 173.5(4)
N8 C32 O2 Fe1 0.3(6)
C31 C32 O2 Fe1 176.3(3)
